data_2310658
loop_
_publ_author_name
'Ruddlesden, S.N.'
'Popper, P.'

_publ_section_title
;
 On the crystal structures of the nitrides of silicon and germanium
;
_journal_name_full 'Acta Crystallographica (1,1948-23,1967)'
_journal_page_first 465
_journal_page_last 468
_journal_volume 11
_journal_year 1958
_chemical_formula_sum 'N4 Si3'
_chemical_name_systematic 'Si3 N4'
_space_group_IT_number 159
_symmetry_space_group_name_Hall 'P 3 -2c'
_symmetry_space_group_name_H-M 'P 3 1 c'
_cell_angle_alpha 90
_cell_angle_beta 90
_cell_angle_gamma 120
_cell_formula_units_Z 4
_cell_length_a 7.753
_cell_length_b 7.753
_cell_length_c 5.618
_cell_volume 292.450
_citation_journal_id_ASTM ACCRA9
_cod_data_source_file Ruddlesden_ACCRA9_1958_265.cif
_cod_data_source_block N4Si3
_cod_original_cell_volume 292.4502
_cod_database_code 2310658

loop_
_symmetry_equiv_pos_as_xyz
x,y,z
-y,x-y,z
-x+y,-x,z
y,x,z+1/2
-x,-x+y,z+1/2
x-y,-y,z+1/2

loop_
_atom_site_label
_atom_site_type_symbol
_atom_site_fract_x
_atom_site_fract_y
_atom_site_fract_z
_atom_site_occupancy
_atom_site_U_iso_or_equiv
N3 N-3 0.3333 0 0 1 0.0
Si2 Si+4 0.1667 0.25 0 1 0.0
N1 N-3 0 0 0 1 0.0
N4 N-3 0.3333 0.3333 0.25 1 0.0
Si1 Si+4 0.5 0.0833 0.25 1 0.0
N2 N-3 0 0 0.75 1 0.0
